data_1565632
loop_
_publ_author_name
'S\'anchez-F\'erez, Francisco'
'Pou, Roger'
'Bay\'es-Garc\'ia, Laura'
'Font-Bardia, Merc\`e'
'Pons, Josefina'
'Ayll\'on, Jos\'e A.'

_publ_section_title
;
 Benzoate substituents effects on the structure of Zn(II) complexes and 1D
 4,4&#x2032;-bipyridine derived coordination polymers
;
_journal_name_full 'Inorganica Chimica Acta'
_journal_page_first 119218
_journal_paper_doi 10.1016/j.ica.2019.119218
_journal_volume 500
_journal_year 2020
_chemical_formula_moiety '2(C24 H18 N2 O8 Zn), 2(C10 H8 N2), C H4 O'
_chemical_formula_sum 'C69 H56 N8 O17 Zn2'
_chemical_formula_weight 1399.95
_space_group_crystal_system triclinic
_space_group_IT_number 2
_space_group_name_Hall '-P 1'
_space_group_name_H-M_alt 'P -1'
_atom_sites_solution_hydrogens geom
_audit_creation_method SHELXL-2018/3
_cell_angle_alpha 96.653(2)
_cell_angle_beta 102.794(2)
_cell_angle_gamma 111.997(2)
_cell_formula_units_Z 1
_cell_length_a 10.6316(6)
_cell_length_b 11.6986(7)
_cell_length_c 14.0895(8)
_cell_measurement_reflns_used 9879
_cell_measurement_temperature 100(2)
_cell_measurement_theta_max 30.05
_cell_measurement_theta_min 2.22
_cell_volume 1545.70(16)
_computing_cell_refinement 'Bruker SAINT'
_computing_data_collection 'Bruker APEX2'
_computing_data_reduction 'Bruker SAINT'
_computing_molecular_graphics 'Bruker SHELXTL'
_computing_publication_material 'Bruker SHELXTL'
_computing_structure_refinement 'SHELXL-2014 (Sheldrick 2014)'
_computing_structure_solution 'SHELXS-97 (Sheldrick 2008)'
_diffrn_ambient_temperature 100(2)
_diffrn_measured_fraction_theta_full 0.998
_diffrn_measured_fraction_theta_max 0.998
_diffrn_measurement_device_type 'D8 Venture'
_diffrn_measurement_method '\f and \w scans'
_diffrn_radiation_type MoK\a
_diffrn_radiation_wavelength 0.71073
_diffrn_reflns_av_R_equivalents 0.0476
_diffrn_reflns_av_unetI/netI 0.0283
_diffrn_reflns_Laue_measured_fraction_full 0.998
_diffrn_reflns_Laue_measured_fraction_max 0.998
_diffrn_reflns_limit_h_max 14
_diffrn_reflns_limit_h_min -14
_diffrn_reflns_limit_k_max 16
_diffrn_reflns_limit_k_min -16
_diffrn_reflns_limit_l_max 19
_diffrn_reflns_limit_l_min -19
_diffrn_reflns_number 75712
_diffrn_reflns_point_group_measured_fraction_full 0.998
_diffrn_reflns_point_group_measured_fraction_max 0.998
_diffrn_reflns_theta_full 25.242
_diffrn_reflns_theta_max 30.097
_diffrn_reflns_theta_min 1.925
_diffrn_source microfocus
_exptl_absorpt_coefficient_mu 0.858
_exptl_absorpt_correction_T_max 0.7460
_exptl_absorpt_correction_T_min 0.6566
_exptl_absorpt_correction_type multi-scan'
_exptl_absorpt_process_details sadabs
_exptl_crystal_colour colourless
_exptl_crystal_density_diffrn 1.504
_exptl_crystal_description prism
_exptl_crystal_F_000 722
_exptl_crystal_size_max 0.329
_exptl_crystal_size_mid 0.091
_exptl_crystal_size_min 0.075
_refine_diff_density_max 1.370
_refine_diff_density_min -0.823
_refine_diff_density_rms 0.077
_refine_ls_extinction_coef .
_refine_ls_extinction_method none
_refine_ls_goodness_of_fit_ref 1.064
_refine_ls_hydrogen_treatment constr
_refine_ls_matrix_type full
_refine_ls_number_parameters 438
_refine_ls_number_reflns 9067
_refine_ls_number_restraints 7
_refine_ls_restrained_S_all 1.080
_refine_ls_R_factor_all 0.0458
_refine_ls_R_factor_gt 0.0371
_refine_ls_shift/su_max 0.001
_refine_ls_shift/su_mean 0.000
_refine_ls_structure_factor_coef Fsqd
_refine_ls_weighting_details 'w=1/[\s^2^(Fo^2^)+(0.0663P)^2^+0.2950P] where P=(Fo^2^+2Fc^2^)/3'
_refine_ls_weighting_scheme calc
_refine_ls_wR_factor_gt 0.0990
_refine_ls_wR_factor_ref 0.1038
_reflns_Friedel_coverage 0.000
_reflns_Friedel_fraction_full .
_reflns_Friedel_fraction_max .
_reflns_number_gt 7698
_reflns_number_total 9067
_reflns_threshold_expression 'I > 2\s(I)'
_cod_data_source_file cifcompound4.cif
_cod_data_source_block mo_C20VB231_0m_aa
_cod_database_code 1565632
_shelx_shelxl_version_number 2018/3
_shelx_space_group_comment
;
The symmetry employed for this shelxl refinement is uniquely defined
by the following loop, which should always be used as a source of
symmetry information in preference to the above space-group names.
They are only intended as comments.
;

loop_
_space_group_symop_operation_xyz
'x, y, z'
'-x, -y, -z'

loop_
_atom_site_label
_atom_site_type_symbol
_atom_site_fract_x
_atom_site_fract_y
_atom_site_fract_z
_atom_site_U_iso_or_equiv
_atom_site_adp_type
_atom_site_occupancy
_atom_site_site_symmetry_order
_atom_site_calc_flag
_atom_site_refinement_flags_posn
_atom_site_refinement_flags_adp
_atom_site_refinement_flags_occupancy
_atom_site_disorder_assembly
_atom_site_disorder_group
Zn1 Zn 0.35454(2) 0.80584(2) 0.36937(2) 0.01328(6) Uani 1 1 d . . . . .
O1 O 0.46878(11) 0.75041(10) 0.46726(8) 0.0159(2) Uani 1 1 d . . . . .
O2 O 0.25112(11) 0.61897(10) 0.45953(8) 0.0172(2) Uani 1 1 d . . . . .
O3 O 0.76129(11) 0.66657(11) 0.77422(8) 0.0208(2) Uani 1 1 d . . . . .
H3A H 0.805150 0.737900 0.763497 0.031 Uiso 1 1 calc R U . . .
O4 O 0.31931(11) 0.30943(10) 0.65621(9) 0.0204(2) Uani 1 1 d . . . . .
H4A H 0.366189 0.275963 0.689393 0.024 Uiso 1 1 calc R U . . .
O5 O 0.49504(11) 0.96141(10) 0.34862(8) 0.0171(2) Uani 1 1 d . . . . .
O6 O 0.55518(12) 0.82782(10) 0.26313(8) 0.0183(2) Uani 1 1 d . . . . .
O7 O 0.89216(14) 1.39171(11) 0.39746(11) 0.0312(3) Uani 1 1 d . . . . .
H7A H 0.842889 1.392446 0.436428 0.047 Uiso 1 1 calc R U . . .
O8 O 1.03997(15) 1.11016(12) 0.23668(12) 0.0353(3) Uani 1 1 d . . . . .
H8A H 1.008282 1.036706 0.201770 0.042 Uiso 1 1 calc R U . . .
N1 N 0.22246(12) 0.87501(11) 0.41480(9) 0.0146(2) Uani 1 1 d . . . . .
N2 N 0.22447(13) 0.68834(12) 0.23705(9) 0.0172(2) Uani 1 1 d . . . . .
C1 C 0.38284(15) 0.65958(13) 0.49413(10) 0.0139(3) Uani 1 1 d . . . . .
C2 C 0.44310(15) 0.60148(13) 0.57178(10) 0.0136(3) Uani 1 1 d . . . . .
C3 C 0.58218(15) 0.66565(13) 0.63388(11) 0.0148(3) Uani 1 1 d . . . . .
H3 H 0.641856 0.746141 0.626682 0.018 Uiso 1 1 calc R U . . .
C4 C 0.63104(15) 0.60887(14) 0.70639(11) 0.0152(3) Uani 1 1 d . . . . .
C5 C 0.54549(16) 0.48808(14) 0.71415(11) 0.0161(3) Uani 1 1 d . . . . .
H5 H 0.580895 0.448880 0.762404 0.019 Uiso 1 1 calc R U . . .
C6 C 0.40802(15) 0.42554(13) 0.65069(11) 0.0153(3) Uani 1 1 d . . . . .
C7 C 0.35530(15) 0.48270(13) 0.58022(11) 0.0150(3) Uani 1 1 d . . . . .
H7 H 0.260528 0.441093 0.538412 0.018 Uiso 1 1 calc R U . . .
C8 C 0.57852(15) 0.93696(14) 0.30484(10) 0.0146(3) Uani 1 1 d . . . . .
C9 C 0.71088(16) 1.04676(14) 0.30683(11) 0.0163(3) Uani 1 1 d . . . . .
C10 C 0.73401(16) 1.16917(14) 0.35003(11) 0.0178(3) Uani 1 1 d . . . . .
H10 H 0.664710 1.183966 0.375689 0.021 Uiso 1 1 calc R U . . .
C11 C 0.86070(17) 1.26962(15) 0.35495(12) 0.0213(3) Uani 1 1 d . . . . .
C12 C 0.96077(18) 1.24810(16) 0.31552(13) 0.0246(3) Uani 1 1 d . . . . .
H12 H 1.046024 1.316898 0.318138 0.030 Uiso 1 1 calc R U . . .
C13 C 0.93578(18) 1.12551(15) 0.27217(13) 0.0227(3) Uani 1 1 d . . . . .
C14 C 0.81080(17) 1.02343(15) 0.26729(12) 0.0201(3) Uani 1 1 d . . . . .
H14 H 0.793939 0.939861 0.237741 0.024 Uiso 1 1 calc R U . . .
C15 C 0.26200(15) 1.00021(14) 0.43995(11) 0.0155(3) Uani 1 1 d . . . . .
H15 H 0.350926 1.055163 0.434374 0.019 Uiso 1 1 calc R U . . .
C16 C 0.17842(16) 1.05259(14) 0.47370(11) 0.0167(3) Uani 1 1 d . . . . .
H16 H 0.210860 1.141797 0.491531 0.020 Uiso 1 1 calc R U . . .
C17 C 0.04623(15) 0.97404(13) 0.48152(10) 0.0144(3) Uani 1 1 d . . . . .
C18 C 0.00573(16) 0.84386(15) 0.45302(13) 0.0219(3) Uani 1 1 d . . . . .
H18 H -0.083790 0.786322 0.455729 0.026 Uiso 1 1 calc R U . . .
C19 C 0.09529(16) 0.79881(14) 0.42103(13) 0.0216(3) Uani 1 1 d . . . . .
H19 H 0.065685 0.709989 0.402595 0.026 Uiso 1 1 calc R U . . .
C20 C 0.22023(19) 0.73789(16) 0.15563(12) 0.0284(4) Uani 1 1 d . . . . .
H20 H 0.278782 0.824542 0.162478 0.034 Uiso 1 1 calc R U . . .
C21 C 0.13333(19) 0.66672(17) 0.06219(13) 0.0291(4) Uani 1 1 d . . . . .
H21 H 0.132425 0.704946 0.006267 0.035 Uiso 1 1 calc R U . . .
C22 C 0.04719(16) 0.53933(14) 0.04971(11) 0.0176(3) Uani 1 1 d . . . . .
C23 C 0.05215(19) 0.49039(15) 0.13505(13) 0.0261(4) Uani 1 1 d . . . . .
H23 H -0.005407 0.404144 0.130663 0.031 Uiso 1 1 calc R U . . .
C24 C 0.14086(18) 0.56722(15) 0.22639(12) 0.0232(3) Uani 1 1 d . . . . .
H24 H 0.142110 0.532017 0.283877 0.028 Uiso 1 1 calc R U . . .
N3 N 0.7875(3) 0.6347(3) 0.08669(17) 0.0652(7) Uani 1 1 d . U . . .
N4 N 0.3368(4) 0.0029(3) 0.06935(19) 0.0804(9) Uani 1 1 d . . . . .
C25 C 0.8051(4) 0.6032(5) 0.1690(3) 0.0825(12) Uani 1 1 d . U . . .
H25 H 0.869461 0.660538 0.229097 0.099 Uiso 1 1 calc R U . . .
C26 C 0.7131(4) 0.4635(4) 0.1646(2) 0.0734(11) Uani 1 1 d . . . . .
H26 H 0.719813 0.429335 0.222520 0.088 Uiso 1 1 calc R U . . .
C27 C 0.6238(3) 0.3924(3) 0.07630(17) 0.0540(6) Uani 1 1 d D U . . .
C28 C 0.6122(3) 0.4328(3) -0.00935(18) 0.0557(7) Uani 1 1 d . . . . .
H28 H 0.549566 0.379055 -0.071323 0.067 Uiso 1 1 calc R U . . .
C29 C 0.7049(3) 0.5680(3) 0.0002(2) 0.0610(7) Uani 1 1 d . U . . .
H29 H 0.703181 0.604510 -0.056641 0.073 Uiso 1 1 calc R U . . .
C30 C 0.5255(3) 0.2534(3) 0.07157(17) 0.0558(6) Uani 1 1 d D U . . .
C31 C 0.4650(4) 0.1649(3) -0.0158(2) 0.0696(9) Uani 1 1 d . . . . .
H31 H 0.481511 0.185905 -0.076440 0.083 Uiso 1 1 calc R U . . .
C32 C 0.3778(5) 0.0421(4) -0.0131(2) 0.0882(12) Uani 1 1 d . . . . .
H32 H 0.343162 -0.020561 -0.073077 0.106 Uiso 1 1 calc R U . . .
C33 C 0.4031(4) 0.0995(3) 0.1521(2) 0.0681(8) Uani 1 1 d . U . . .
H33 H 0.383156 0.080477 0.212344 0.082 Uiso 1 1 calc R U . . .
C34 C 0.4969(4) 0.2231(3) 0.15795(19) 0.0598(7) Uani 1 1 d . U . . .
H34 H 0.539271 0.283923 0.219361 0.072 Uiso 1 1 calc R U . . .
O1W O 0.9619(4) 0.8855(3) 0.12176(19) 0.0408(6) Uani 0.5 1 d D . P A -1
H1WO H 0.897344 0.814015 0.115845 0.049 Uiso 0.5 1 calc R U P A -1
C1W C 0.9738(6) 0.9058(4) 0.0226(3) 0.0408(6) Uani 0.5 1 d D . P A -1
H1WA H 0.901079 0.833007 -0.028603 0.061 Uiso 0.5 1 calc R U P A -1
H1WB H 1.067791 0.915598 0.018052 0.061 Uiso 0.5 1 calc R U P A -1
H1WC H 0.960392 0.982337 0.012134 0.061 Uiso 0.5 1 calc R U P A -1

loop_
_atom_site_aniso_label
_atom_site_aniso_U_11
_atom_site_aniso_U_22
_atom_site_aniso_U_33
_atom_site_aniso_U_23
_atom_site_aniso_U_13
_atom_site_aniso_U_12
Zn1 0.01042(9) 0.01138(9) 0.01345(9) 0.00153(6) 0.00133(6) 0.00109(6)
O1 0.0163(5) 0.0145(5) 0.0158(5) 0.0056(4) 0.0043(4) 0.0047(4)
O2 0.0151(5) 0.0174(5) 0.0175(5) 0.0041(4) 0.0028(4) 0.0058(4)
O3 0.0135(5) 0.0189(5) 0.0219(5) 0.0063(4) 0.0003(4) 0.0002(4)
O4 0.0153(5) 0.0137(5) 0.0282(6) 0.0094(4) 0.0036(4) 0.0019(4)
O5 0.0150(5) 0.0151(5) 0.0185(5) 0.0037(4) 0.0056(4) 0.0027(4)
O6 0.0183(5) 0.0139(5) 0.0194(5) 0.0037(4) 0.0044(4) 0.0037(4)
O7 0.0326(7) 0.0132(5) 0.0454(8) 0.0005(5) 0.0257(6) 0.0006(5)
O8 0.0330(7) 0.0208(6) 0.0554(9) 0.0038(6) 0.0324(7) 0.0048(5)
N1 0.0106(5) 0.0125(5) 0.0163(6) 0.0018(4) 0.0010(4) 0.0022(4)
N2 0.0147(6) 0.0152(6) 0.0157(6) 0.0001(5) 0.0013(5) 0.0025(5)
C1 0.0164(6) 0.0109(6) 0.0127(6) 0.0003(5) 0.0042(5) 0.0045(5)
C2 0.0144(6) 0.0128(6) 0.0133(6) 0.0027(5) 0.0052(5) 0.0047(5)
C3 0.0141(6) 0.0124(6) 0.0158(6) 0.0033(5) 0.0053(5) 0.0026(5)
C4 0.0131(6) 0.0150(6) 0.0158(7) 0.0026(5) 0.0047(5) 0.0037(5)
C5 0.0155(7) 0.0147(6) 0.0168(7) 0.0058(5) 0.0046(5) 0.0043(5)
C6 0.0152(6) 0.0120(6) 0.0175(7) 0.0033(5) 0.0062(5) 0.0034(5)
C7 0.0134(6) 0.0127(6) 0.0160(6) 0.0021(5) 0.0033(5) 0.0032(5)
C8 0.0147(6) 0.0143(6) 0.0111(6) 0.0049(5) 0.0023(5) 0.0020(5)
C9 0.0165(7) 0.0148(7) 0.0139(6) 0.0034(5) 0.0055(5) 0.0018(5)
C10 0.0185(7) 0.0148(7) 0.0181(7) 0.0038(5) 0.0078(6) 0.0033(6)
C11 0.0232(8) 0.0141(7) 0.0240(8) 0.0033(6) 0.0122(6) 0.0020(6)
C12 0.0246(8) 0.0178(7) 0.0288(8) 0.0050(6) 0.0160(7) 0.0013(6)
C13 0.0231(8) 0.0184(7) 0.0271(8) 0.0052(6) 0.0155(7) 0.0043(6)
C14 0.0224(7) 0.0150(7) 0.0204(7) 0.0025(6) 0.0102(6) 0.0032(6)
C15 0.0146(6) 0.0139(6) 0.0143(6) 0.0025(5) 0.0051(5) 0.0017(5)
C16 0.0181(7) 0.0117(6) 0.0180(7) 0.0025(5) 0.0073(5) 0.0028(5)
C17 0.0120(6) 0.0131(6) 0.0144(6) 0.0025(5) 0.0010(5) 0.0029(5)
C18 0.0115(6) 0.0131(7) 0.0365(9) 0.0037(6) 0.0060(6) 0.0014(5)
C19 0.0135(7) 0.0113(6) 0.0364(9) 0.0024(6) 0.0053(6) 0.0032(5)
C20 0.0287(9) 0.0195(8) 0.0172(7) 0.0011(6) -0.0004(6) -0.0063(7)
C21 0.0289(9) 0.0220(8) 0.0175(8) 0.0044(6) -0.0003(7) -0.0057(7)
C22 0.0149(7) 0.0156(7) 0.0172(7) -0.0006(6) 0.0005(5) 0.0042(6)
C23 0.0309(9) 0.0128(7) 0.0214(8) 0.0015(6) -0.0044(7) 0.0023(6)
C24 0.0269(8) 0.0133(7) 0.0191(7) 0.0028(6) -0.0030(6) 0.0029(6)
N3 0.0634(14) 0.106(2) 0.0419(10) -0.0033(10) 0.0110(9) 0.0595(15)
N4 0.136(3) 0.0782(18) 0.0443(13) 0.0280(13) 0.0219(15) 0.0610(19)
C25 0.077(2) 0.149(4) 0.0548(16) 0.0248(19) 0.0306(17) 0.075(3)
C26 0.078(2) 0.141(3) 0.0316(13) 0.0164(16) 0.0175(13) 0.078(2)
C27 0.0637(15) 0.0974(16) 0.0320(11) 0.0174(12) 0.0206(11) 0.0619(13)
C28 0.0624(16) 0.093(2) 0.0285(11) 0.0100(12) 0.0168(11) 0.0487(16)
C29 0.0614(17) 0.092(2) 0.0406(12) 0.0090(12) 0.0144(10) 0.0453(17)
C30 0.0635(15) 0.1030(17) 0.0317(11) 0.0287(13) 0.0198(11) 0.0600(14)
C31 0.090(2) 0.083(2) 0.0379(14) 0.0221(14) 0.0211(15) 0.0350(19)
C32 0.122(3) 0.077(2) 0.0457(16) 0.0273(16) 0.0110(19) 0.023(2)
C33 0.108(2) 0.0840(17) 0.0440(14) 0.0328(15) 0.0301(16) 0.0634(17)
C34 0.098(2) 0.0784(15) 0.0352(12) 0.0207(12) 0.0245(13) 0.0660(15)
O1W 0.088(2) 0.0323(12) 0.0207(10) 0.0085(9) 0.0258(12) 0.0387(13)
C1W 0.088(2) 0.0323(12) 0.0207(10) 0.0085(9) 0.0258(12) 0.0387(13)

loop_
_atom_type_symbol
_atom_type_description
_atom_type_scat_dispersion_real
_atom_type_scat_dispersion_imag
_atom_type_scat_source
C C 0.0033 0.0016 'International Tables Vol C Tables 4.2.6.8 and 6.1.1.4'
H H 0.0000 0.0000 'International Tables Vol C Tables 4.2.6.8 and 6.1.1.4'
N N 0.0061 0.0033 'International Tables Vol C Tables 4.2.6.8 and 6.1.1.4'
O O 0.0106 0.0060 'International Tables Vol C Tables 4.2.6.8 and 6.1.1.4'
Zn Zn 0.2839 1.4301 'International Tables Vol C Tables 4.2.6.8 and 6.1.1.4'

loop_
_geom_angle_atom_site_label_1
_geom_angle_atom_site_label_2
_geom_angle_atom_site_label_3
_geom_angle
_geom_angle_site_symmetry_1
_geom_angle_site_symmetry_3
O1 Zn1 O5 103.78(4) . .
O1 Zn1 N2 121.25(5) . .
O5 Zn1 N2 110.99(5) . .
O1 Zn1 N1 118.00(5) . .
O5 Zn1 N1 100.25(5) . .
N2 Zn1 N1 100.78(5) . .
C1 O1 Zn1 107.15(9) . .
C4 O3 H3A 109.5 . .
C6 O4 H4A 109.5 . .
C8 O5 Zn1 111.36(9) . .
C11 O7 H7A 109.5 . .
C13 O8 H8A 109.5 . .
C19 N1 C15 117.88(13) . .
C19 N1 Zn1 122.02(10) . .
C15 N1 Zn1 120.10(10) . .
C24 N2 C20 118.24(14) . .
C24 N2 Zn1 124.35(11) . .
C20 N2 Zn1 117.39(10) . .
O2 C1 O1 122.54(13) . .
O2 C1 C2 119.25(12) . .
O1 C1 C2 118.20(12) . .
C7 C2 C3 121.44(13) . .
C7 C2 C1 117.59(13) . .
C3 C2 C1 120.97(12) . .
C4 C3 C2 118.48(13) . .
C4 C3 H3 120.8 . .
C2 C3 H3 120.8 . .
O3 C4 C3 123.01(13) . .
O3 C4 C5 116.19(13) . .
C3 C4 C5 120.79(13) . .
C6 C5 C4 119.59(13) . .
C6 C5 H5 120.2 . .
C4 C5 H5 120.2 . .
O4 C6 C7 117.33(13) . .
O4 C6 C5 122.16(13) . .
C7 C6 C5 120.48(13) . .
C2 C7 C6 119.14(13) . .
C2 C7 H7 120.4 . .
C6 C7 H7 120.4 . .
O6 C8 O5 123.17(13) . .
O6 C8 C9 119.99(13) . .
O5 C8 C9 116.82(13) . .
C10 C9 C14 121.29(14) . .
C10 C9 C8 119.86(13) . .
C14 C9 C8 118.83(13) . .
C9 C10 C11 118.98(14) . .
C9 C10 H10 120.5 . .
C11 C10 H10 120.5 . .
O7 C11 C12 117.08(14) . .
O7 C11 C10 122.50(14) . .
C12 C11 C10 120.42(15) . .
C11 C12 C13 119.89(15) . .
C11 C12 H12 120.1 . .
C13 C12 H12 120.1 . .
O8 C13 C12 117.09(14) . .
O8 C13 C14 122.10(15) . .
C12 C13 C14 120.79(15) . .
C13 C14 C9 118.61(14) . .
C13 C14 H14 120.7 . .
C9 C14 H14 120.7 . .
N1 C15 C16 122.66(13) . .
N1 C15 H15 118.7 . .
C16 C15 H15 118.7 . .
C15 C16 C17 119.96(13) . .
C15 C16 H16 120.0 . .
C17 C16 H16 120.0 . .
C16 C17 C18 116.49(13) . .
C16 C17 C17 121.83(16) . 2_576
C18 C17 C17 121.69(16) . 2_576
C19 C18 C17 120.20(14) . .
C19 C18 H18 119.9 . .
C17 C18 H18 119.9 . .
N1 C19 C18 122.80(14) . .
N1 C19 H19 118.6 . .
C18 C19 H19 118.6 . .
N2 C20 C21 122.06(15) . .
N2 C20 H20 119.0 . .
C21 C20 H20 119.0 . .
C20 C21 C22 120.28(15) . .
C20 C21 H21 119.9 . .
C22 C21 H21 119.9 . .
C23 C22 C21 116.69(14) . .
C23 C22 C22 121.86(17) . 2_565
C21 C22 C22 121.44(18) . 2_565
C24 C23 C22 120.00(15) . .
C24 C23 H23 120.0 . .
C22 C23 H23 120.0 . .
N2 C24 C23 122.71(15) . .
N2 C24 H24 118.6 . .
C23 C24 H24 118.6 . .
C25 N3 C29 129.6(4) . .
C33 N4 C32 110.8(3) . .
N3 C25 C26 114.3(4) . .
N3 C25 H25 122.8 . .
C26 C25 H25 122.8 . .
C27 C26 C25 117.6(3) . .
C27 C26 H26 121.2 . .
C25 C26 H26 121.2 . .
C26 C27 C28 124.6(3) . .
C26 C27 C30 118.2(3) . .
C28 C27 C30 117.2(3) . .
C27 C28 C29 114.9(3) . .
C27 C28 H28 122.5 . .
C29 C28 H28 122.5 . .
N3 C29 C28 118.9(3) . .
N3 C29 H29 120.5 . .
C28 C29 H29 120.5 . .
C31 C30 C34 120.7(3) . .
C31 C30 C27 121.5(2) . .
C34 C30 C27 117.8(3) . .
C30 C31 C32 117.6(3) . .
C30 C31 H31 121.2 . .
C32 C31 H31 121.2 . .
N4 C32 C31 126.1(3) . .
N4 C32 H32 116.9 . .
C31 C32 H32 116.9 . .
N4 C33 C34 127.2(3) . .
N4 C33 H33 116.4 . .
C34 C33 H33 116.4 . .
C30 C34 C33 117.5(3) . .
C30 C34 H34 121.3 . .
C33 C34 H34 121.3 . .
C1W O1W H1WO 109.5 . .
O1W C1W H1WA 109.5 . .
O1W C1W H1WB 109.5 . .
H1WA C1W H1WB 109.5 . .
O1W C1W H1WC 109.5 . .
H1WA C1W H1WC 109.5 . .
H1WB C1W H1WC 109.5 . .

loop_
_geom_bond_atom_site_label_1
_geom_bond_atom_site_label_2
_geom_bond_distance
_geom_bond_site_symmetry_2
Zn1 O1 1.9630(11) .
Zn1 O5 1.9771(11) .
Zn1 N2 2.0292(13) .
Zn1 N1 2.0410(12) .
O1 C1 1.2753(17) .
O2 C1 1.2530(18) .
O3 C4 1.3604(18) .
O3 H3A 0.8400 .
O4 C6 1.3556(17) .
O4 H4A 0.8400 .
O5 C8 1.2813(18) .
O6 C8 1.2494(18) .
O7 C11 1.3659(19) .
O7 H7A 0.8400 .
O8 C13 1.372(2) .
O8 H8A 0.8400 .
N1 C19 1.3409(19) .
N1 C15 1.3416(19) .
N2 C24 1.330(2) .
N2 C20 1.343(2) .
C1 C2 1.502(2) .
C2 C7 1.390(2) .
C2 C3 1.400(2) .
C3 C4 1.391(2) .
C3 H3 0.9500 .
C4 C5 1.398(2) .
C5 C6 1.393(2) .
C5 H5 0.9500 .
C6 C7 1.391(2) .
C7 H7 0.9500 .
C8 C9 1.500(2) .
C9 C10 1.396(2) .
C9 C14 1.399(2) .
C10 C11 1.398(2) .
C10 H10 0.9500 .
C11 C12 1.391(2) .
C12 C13 1.393(2) .
C12 H12 0.9500 .
C13 C14 1.396(2) .
C14 H14 0.9500 .
C15 C16 1.385(2) .
C15 H15 0.9500 .
C16 C17 1.399(2) .
C16 H16 0.9500 .
C17 C18 1.399(2) .
C17 C17 1.486(3) 2_576
C18 C19 1.378(2) .
C18 H18 0.9500 .
C19 H19 0.9500 .
C20 C21 1.382(2) .
C20 H20 0.9500 .
C21 C22 1.391(2) .
C21 H21 0.9500 .
C22 C23 1.389(2) .
C22 C22 1.484(3) 2_565
C23 C24 1.383(2) .
C23 H23 0.9500 .
C24 H24 0.9500 .
N3 C25 1.253(4) .
N3 C29 1.287(4) .
N4 C33 1.367(4) .
N4 C32 1.396(4) .
C25 C26 1.544(6) .
C25 H25 0.9500 .
C26 C27 1.337(4) .
C26 H26 0.9500 .
C27 C28 1.343(3) .
C27 C30 1.553(4) .
C28 C29 1.489(5) .
C28 H28 0.9500 .
C29 H29 0.9500 .
C30 C31 1.363(4) .
C30 C34 1.372(3) .
C31 C32 1.399(5) .
C31 H31 0.9500 .
C32 H32 0.9500 .
C33 C34 1.395(5) .
C33 H33 0.9500 .
C34 H34 0.9500 .
O1W C1W 1.469(4) .
O1W H1WO 0.8400 .
C1W H1WA 0.9800 .
C1W H1WB 0.9800 .
C1W H1WC 0.9800 .
